data_4023224
loop_
_publ_author_name
'Cl\'ement Bonnot'
'Jean-Claude Chambron'
'Enrique Espinosa'
'Roland Graff'

_publ_section_title
;
 The in, out Asymmetric Pseudo-Triple Helical Form of a D_3h_
 Diaza-Macropentacycle
;
_journal_name_full 'Journal of Organic Chemistry'
_journal_page_first 868
_journal_page_last 881
_journal_paper_doi 10.1021/jo701984z
_journal_volume 73
_journal_year 2008
_chemical_formula_moiety 'C44.75 H56.75 Cl0.50 N2.75 O6.50 S4'
_chemical_formula_sum 'C44.75 H56.75 Cl0.5 N2.75 O6.5 S4'
_chemical_formula_weight 883.14
_chemical_name_systematic
;
 ?
;
_space_group_IT_number 2
_symmetry_cell_setting triclinic
_symmetry_space_group_name_Hall '-P 1'
_symmetry_space_group_name_H-M 'P -1'
_atom_sites_solution_hydrogens geom
_atom_sites_solution_primary direct
_atom_sites_solution_secondary difmap
_audit_creation_method SHELXL-97
_cell_angle_alpha 90.004(1)
_cell_angle_beta 95.224(1)
_cell_angle_gamma 108.017(1)
_cell_formula_units_Z 2
_cell_length_a 9.6679(2)
_cell_length_b 12.5864(2)
_cell_length_c 19.7850(5)
_cell_measurement_reflns_used 16611
_cell_measurement_temperature 115(2)
_cell_measurement_theta_max 27.36
_cell_measurement_theta_min 2.63
_cell_volume 2278.94(8)
_computing_structure_refinement 'SHELXL-97 (Sheldrick, 1997)'
_diffrn_ambient_temperature 115(2)
_diffrn_measured_fraction_theta_full 0.994
_diffrn_measured_fraction_theta_max 0.994
_diffrn_measurement_device '95mm CCD camera on \k-goniostat'
_diffrn_measurement_device_type KappaCCD
_diffrn_measurement_method CCD
_diffrn_orient_matrix_type 'by Nonius Collect from scalepack cell'
_diffrn_radiation_monochromator graphite
_diffrn_radiation_source 'fine-focus sealed tube'
_diffrn_radiation_type MoK\a
_diffrn_radiation_wavelength 0.71069
_diffrn_reflns_av_R_equivalents 0.0433
_diffrn_reflns_av_sigmaI/netI 0.0924
_diffrn_reflns_limit_h_max 12
_diffrn_reflns_limit_h_min -10
_diffrn_reflns_limit_k_max 16
_diffrn_reflns_limit_k_min -16
_diffrn_reflns_limit_l_max 25
_diffrn_reflns_limit_l_min -25
_diffrn_reflns_number 16611
_diffrn_reflns_theta_full 27.36
_diffrn_reflns_theta_max 27.36
_diffrn_reflns_theta_min 2.63
_exptl_absorpt_coefficient_mu 0.288
_exptl_absorpt_correction_type none
_exptl_crystal_colour colourless
_exptl_crystal_density_diffrn 1.287
_exptl_crystal_density_method 'not measured'
_exptl_crystal_description prism
_exptl_crystal_F_000 938
_exptl_crystal_size_max 0.25
_exptl_crystal_size_mid 0.10
_exptl_crystal_size_min 0.08
_refine_diff_density_max 0.660
_refine_diff_density_min -0.775
_refine_diff_density_rms 0.069
_refine_ls_extinction_method none
_refine_ls_goodness_of_fit_ref 1.063
_refine_ls_hydrogen_treatment mixed
_refine_ls_matrix_type full
_refine_ls_number_parameters 552
_refine_ls_number_reflns 10287
_refine_ls_number_restraints 36
_refine_ls_restrained_S_all 1.064
_refine_ls_R_factor_all 0.1128
_refine_ls_R_factor_gt 0.0560
_refine_ls_shift/su_max 0.004
_refine_ls_shift/su_mean 0.000
_refine_ls_structure_factor_coef Fsqd
_refine_ls_weighting_details 'calc w=1/[\s^2^(Fo^2^)+(0.0697P)^2^+0.0000P] where P=(Fo^2^+2Fc^2^)/3'
_refine_ls_weighting_scheme calc
_refine_ls_wR_factor_gt 0.1299
_refine_ls_wR_factor_ref 0.1498
_reflns_number_gt 6216
_reflns_number_total 10287
_reflns_threshold_expression >2sigma(I)
_cod_data_source_file jo701984z-File003.cif
_cod_data_source_block cbo001
_cod_depositor_comments
;
The following automatic conversions were performed:
'_symmetry_cell_setting' value 'Triclinic' changed to 'triclinic'
according to '/home/saulius/struct/CIF-dictionaries/cif_core.dic'
dictionary named 'cif_core.dic' version 2.4.1 from
2010-06-29.

'_exptl_absorpt_correction_type' value 'None' changed to
'none' according to '/home/saulius/struct/CIF-dictionaries/cif_core.dic'
dictionary named 'cif_core.dic' version 2.4.1 from 2010-06-29.

Automatic conversion script
Id: cif_fix_enum 1527 2010-12-29 10:47:43Z saulius 
;
_cod_original_formula_sum 'C44.75 H56.75 Cl0.50 N2.75 O6.50 S4'
_cod_database_code 4023224

loop_
_symmetry_equiv_pos_as_xyz
'x, y, z'
'-x, -y, -z'

loop_
_atom_site_label
_atom_site_type_symbol
_atom_site_fract_x
_atom_site_fract_y
_atom_site_fract_z
_atom_site_U_iso_or_equiv
_atom_site_adp_type
_atom_site_occupancy
_atom_site_symmetry_multiplicity
_atom_site_calc_flag
_atom_site_refinement_flags
_atom_site_disorder_assembly
_atom_site_disorder_group
S1 S 0.59931(7) 0.03791(6) 0.86879(4) 0.02592(18) Uani 1 1 d . . .
S2 S 0.60934(8) -0.22650(6) 0.72564(4) 0.02947(19) Uani 1 1 d . . .
S3 S 0.07056(8) 0.13520(6) 0.76782(4) 0.02699(18) Uani 1 1 d . . .
S4 S 0.00012(8) -0.40063(6) 0.61719(4) 0.02640(18) Uani 1 1 d . . .
N1 N 0.1475(2) -0.29985(18) 0.64129(11) 0.0239(5) Uani 1 1 d . . .
N2 N 0.1621(2) 0.04504(17) 0.77541(11) 0.0230(5) Uani 1 1 d . . .
O20 O 0.8955(2) -0.06584(17) 0.57528(11) 0.0388(5) Uani 1 1 d . . .
O31 O -0.07436(19) 0.07448(17) 0.73973(10) 0.0355(5) Uani 1 1 d . . .
O32 O 0.0916(2) 0.19230(17) 0.83211(10) 0.0407(5) Uani 1 1 d . . .
O41 O 0.0436(2) -0.48420(16) 0.58371(10) 0.0352(5) Uani 1 1 d . . .
O42 O -0.0995(2) -0.34984(17) 0.58261(10) 0.0337(5) Uani 1 1 d . . .
O43 O 0.5468(2) -0.20970(17) 1.02391(10) 0.0365(5) Uani 1 1 d . . .
C1 C 0.6513(3) -0.0723(2) 0.82872(13) 0.0269(6) Uani 1 1 d . . .
H1A H 0.7587 -0.0485 0.8279 0.0425(12) Uiso 1 1 calc R . .
H1B H 0.6227 -0.1404 0.8559 0.0425(12) Uiso 1 1 calc R . .
C2 C 0.5789(3) -0.0993(2) 0.75660(14) 0.0303(7) Uani 1 1 d . . .
H2A H 0.6210 -0.0365 0.7269 0.0425(12) Uiso 1 1 calc R . .
H2B H 0.4727 -0.1107 0.7559 0.0425(12) Uiso 1 1 calc R . .
C3 C 0.5500(3) -0.2213(2) 0.63771(13) 0.0237(6) Uani 1 1 d . . .
C4 C 0.6502(3) -0.1716(2) 0.59098(14) 0.0256(6) Uani 1 1 d . . .
C5 C 0.6041(3) -0.1658(2) 0.52285(14) 0.0252(6) Uani 1 1 d . . .
H5 H 0.6740 -0.1316 0.4923 0.0425(12) Uiso 1 1 calc R . .
C6 C 0.4571(3) -0.2094(2) 0.49857(13) 0.0224(6) Uani 1 1 d . . .
C7 C 0.3590(3) -0.2601(2) 0.54549(14) 0.0244(6) Uani 1 1 d . . .
H7 H 0.2586 -0.2914 0.5297 0.0425(12) Uiso 1 1 calc R . .
C8 C 0.4008(3) -0.2669(2) 0.61380(13) 0.0222(6) Uani 1 1 d . . .
C9 C 0.2843(3) -0.3225(2) 0.66126(14) 0.0272(7) Uani 1 1 d . . .
H9A H 0.2671 -0.4042 0.6602 0.0425(12) Uiso 1 1 calc R . .
H9B H 0.3198 -0.2940 0.7084 0.0425(12) Uiso 1 1 calc R . .
C10 C 0.1496(3) -0.1831(2) 0.64624(14) 0.0256(6) Uani 1 1 d . . .
H10A H 0.0674 -0.1743 0.6156 0.0425(12) Uiso 1 1 calc R . .
H10B H 0.2412 -0.1354 0.6294 0.0425(12) Uiso 1 1 calc R . .
C11 C 0.1391(3) -0.1396(2) 0.71709(13) 0.0246(6) Uani 1 1 d . . .
H11A H 0.0414 -0.1767 0.7323 0.0425(12) Uiso 1 1 calc R . .
H11B H 0.2139 -0.1541 0.7502 0.0425(12) Uiso 1 1 calc R . .
C12 C 0.1648(3) -0.0150(2) 0.71131(14) 0.0260(6) Uani 1 1 d . . .
H12A H 0.2609 0.0190 0.6937 0.0425(12) Uiso 1 1 calc R . .
H12B H 0.0893 -0.0033 0.6775 0.0425(12) Uiso 1 1 calc R . .
C13 C 0.2976(3) 0.0734(2) 0.82072(14) 0.0273(7) Uani 1 1 d . . .
H13A H 0.3094 0.1436 0.8464 0.0425(12) Uiso 1 1 calc R . .
H13B H 0.3817 0.0861 0.7933 0.0425(12) Uiso 1 1 calc R . .
C14 C 0.2979(3) -0.0190(2) 0.87043(13) 0.0223(6) Uani 1 1 d . . .
C15 C 0.1657(3) -0.0819(2) 0.89332(13) 0.0247(6) Uani 1 1 d . . .
H15 H 0.0791 -0.0667 0.8758 0.0425(12) Uiso 1 1 calc R . .
C16 C 0.1538(3) -0.1656(2) 0.94042(13) 0.0242(6) Uani 1 1 d . A .
C17 C 0.2824(3) -0.1828(2) 0.96709(13) 0.0231(6) Uani 1 1 d . . .
H17 H 0.2781 -0.2389 0.9997 0.0425(12) Uiso 1 1 calc R . .
C18 C 0.4185(3) -0.1200(2) 0.94733(13) 0.0207(6) Uani 1 1 d . . .
C19 C 0.4265(3) -0.0399(2) 0.89674(13) 0.0211(6) Uani 1 1 d . . .
C20 C 0.8079(3) -0.1197(2) 0.61279(15) 0.0315(7) Uani 1 1 d . . .
H20 H 0.8424 -0.1289 0.6582 0.0425(12) Uiso 1 1 calc R . .
C21 C 0.4002(3) -0.2019(2) 0.42457(14) 0.0266(6) Uani 1 1 d . . .
C22 C 0.3346(4) -0.3198(3) 0.39417(16) 0.0435(8) Uani 1 1 d . . .
H22A H 0.4110 -0.3559 0.3941 0.0425(12) Uiso 1 1 calc R . .
H22B H 0.2928 -0.3165 0.3475 0.0425(12) Uiso 1 1 calc R . .
H22C H 0.2577 -0.3630 0.4214 0.0425(12) Uiso 1 1 calc R . .
C23 C 0.5205(3) -0.1360(3) 0.38228(15) 0.0369(8) Uani 1 1 d . . .
H23A H 0.5600 -0.0588 0.4002 0.0425(12) Uiso 1 1 calc R . .
H23B H 0.4801 -0.1362 0.3350 0.0425(12) Uiso 1 1 calc R . .
H23C H 0.5987 -0.1706 0.3845 0.0425(12) Uiso 1 1 calc R . .
C24 C 0.2818(3) -0.1444(3) 0.42214(16) 0.0462(9) Uani 1 1 d . . .
H24A H 0.1987 -0.1903 0.4448 0.0425(12) Uiso 1 1 calc R . .
H24B H 0.2495 -0.1351 0.3747 0.0425(12) Uiso 1 1 calc R . .
H24C H 0.3215 -0.0710 0.4453 0.0425(12) Uiso 1 1 calc R . .
C25 C -0.0789(3) -0.4617(2) 0.69061(14) 0.0243(6) Uani 1 1 d . . .
C26 C -0.1933(3) -0.4313(2) 0.71360(14) 0.0280(7) Uani 1 1 d . . .
H26 H -0.2249 -0.3743 0.6921 0.0425(12) Uiso 1 1 calc R . .
C27 C -0.2605(3) -0.4855(2) 0.76847(14) 0.0312(7) Uani 1 1 d . . .
H27 H -0.3381 -0.4642 0.7844 0.0425(12) Uiso 1 1 calc R . .
C28 C -0.2185(3) -0.5692(2) 0.80065(15) 0.0329(7) Uani 1 1 d . . .
C29 C -0.1022(3) -0.5970(2) 0.77762(15) 0.0352(7) Uani 1 1 d . . .
H29 H -0.0698 -0.6532 0.7997 0.0425(12) Uiso 1 1 calc R . .
C30 C -0.0323(3) -0.5436(2) 0.72265(15) 0.0329(7) Uani 1 1 d . . .
H30 H 0.0469 -0.5636 0.7073 0.0425(12) Uiso 1 1 calc R . .
C31 C -0.2970(4) -0.6294(3) 0.85827(17) 0.0501(9) Uani 1 1 d . . .
H31A H -0.2481 -0.5922 0.9014 0.0425(12) Uiso 1 1 calc R . .
H31B H -0.2960 -0.7070 0.8577 0.0425(12) Uiso 1 1 calc R . .
H31C H -0.3983 -0.6282 0.8533 0.0425(12) Uiso 1 1 calc R . .
C32 C 0.1521(3) 0.2314(2) 0.70658(14) 0.0244(6) Uani 1 1 d . . .
C33 C 0.0985(3) 0.2115(2) 0.63881(14) 0.0256(6) Uani 1 1 d . . .
H33 H 0.0164 0.1484 0.6255 0.0425(12) Uiso 1 1 calc R . .
C34 C 0.1655(3) 0.2842(2) 0.59081(14) 0.0279(7) Uani 1 1 d . . .
H34 H 0.1279 0.2712 0.5445 0.0425(12) Uiso 1 1 calc R . .
C35 C 0.2879(3) 0.3767(2) 0.60930(15) 0.0297(7) Uani 1 1 d . . .
C36 C 0.3398(3) 0.3938(2) 0.67740(15) 0.0308(7) Uani 1 1 d . . .
H36 H 0.4227 0.4563 0.6907 0.0425(12) Uiso 1 1 calc R . .
C37 C 0.2738(3) 0.3223(2) 0.72658(15) 0.0282(7) Uani 1 1 d . . .
H37 H 0.3111 0.3350 0.7730 0.0425(12) Uiso 1 1 calc R . .
C38 C 0.3589(3) 0.4532(2) 0.55573(15) 0.0368(8) Uani 1 1 d . . .
H38A H 0.4457 0.5108 0.5765 0.0425(12) Uiso 1 1 calc R . .
H38B H 0.2898 0.4888 0.5342 0.0425(12) Uiso 1 1 calc R . .
H38C H 0.3876 0.4101 0.5214 0.0425(12) Uiso 1 1 calc R . .
C39 C 0.0037(3) -0.2331(3) 0.96105(15) 0.0333(7) Uani 1 1 d . . .
C40A C -0.0920(5) -0.2932(4) 0.8994(2) 0.0497(14) Uani 0.761(5) 1 d PU A 1
H40A H -0.1895 -0.3336 0.9124 0.0425(12) Uiso 0.761(5) 1 calc PR A 1
H40B H -0.0488 -0.3464 0.8807 0.0425(12) Uiso 0.761(5) 1 calc PR A 1
H40C H -0.0998 -0.2387 0.8650 0.0425(12) Uiso 0.761(5) 1 calc PR A 1
C41A C -0.0682(5) -0.1518(4) 0.9928(2) 0.0457(13) Uani 0.761(5) 1 d PU A 1
H41A H -0.1639 -0.1946 1.0066 0.0425(12) Uiso 0.761(5) 1 calc PR A 1
H41B H -0.0803 -0.0975 0.9590 0.0425(12) Uiso 0.761(5) 1 calc PR A 1
H41C H -0.0054 -0.1122 1.0325 0.0425(12) Uiso 0.761(5) 1 calc PR A 1
C42A C 0.0130(4) -0.3169(4) 1.0159(2) 0.0454(14) Uani 0.761(5) 1 d PU A 1
H42A H 0.0713 -0.2768 1.0566 0.0425(12) Uiso 0.761(5) 1 calc PR A 1
H42B H 0.0593 -0.3695 0.9991 0.0425(12) Uiso 0.761(5) 1 calc PR A 1
H42C H -0.0855 -0.3580 1.0273 0.0425(12) Uiso 0.761(5) 1 calc PR A 1
C40B C -0.0114(15) -0.3680(11) 0.9465(8) 0.044(4) Uani 0.239(5) 1 d PU A 2
H40D H 0.0705 -0.3856 0.9716 0.0425(12) Uiso 0.239(5) 1 calc PR A 2
H40E H -0.0100 -0.3815 0.8978 0.0425(12) Uiso 0.239(5) 1 calc PR A 2
H40F H -0.1036 -0.4157 0.9615 0.0425(12) Uiso 0.239(5) 1 calc PR A 2
C41B C -0.0016(15) -0.2118(13) 1.0302(7) 0.047(4) Uani 0.239(5) 1 d PU A 2
H41D H 0.0694 -0.2395 1.0572 0.0425(12) Uiso 0.239(5) 1 calc PR A 2
H41E H -0.0999 -0.2498 1.0430 0.0425(12) Uiso 0.239(5) 1 calc PR A 2
H41F H 0.0221 -0.1311 1.0386 0.0425(12) Uiso 0.239(5) 1 calc PR A 2
C42B C -0.1211(13) -0.2216(13) 0.9151(7) 0.036(4) Uani 0.239(5) 1 d PU A 2
H42D H -0.1287 -0.1463 0.9209 0.0425(12) Uiso 0.239(5) 1 calc PR A 2
H42E H -0.2117 -0.2770 0.9262 0.0425(12) Uiso 0.239(5) 1 calc PR A 2
H42F H -0.1050 -0.2337 0.8679 0.0425(12) Uiso 0.239(5) 1 calc PR A 2
C43 C 0.55211(17) -0.13565(13) 0.98367(8) 0.0252(6) Uani 1 1 d . . .
H43 H 0.6449 -0.0861 0.9752 0.0425(12) Uiso 1 1 calc R . .
Cl1 Cl 0.62740(17) 0.58003(13) 0.07108(8) 0.0357(7) Uiso 0.25 1 d PR B 1
Cl2 Cl 0.57700(17) 0.37903(13) 0.15378(8) 0.0426(8) Uiso 0.25 1 d PR B 1
C50 C 0.64722(17) 0.44506(13) 0.07864(8) 0.086(6) Uiso 0.25 1 d PR B 1
H50A H 0.7520 0.4512 0.0796 0.0425(12) Uiso 0.25 1 calc PR C 1
H50B H 0.5949 0.3981 0.0384 0.0425(12) Uiso 0.25 1 calc PR D 1
C60 C 0.70350(17) 0.40203(13) 0.16528(8) 0.070(2) Uiso 0.50 1 d PR E 2
H60A H 0.6616 0.4323 0.2011 0.0425(12) Uiso 0.50 1 calc PR F 2
H60B H 0.8054 0.4084 0.1800 0.0425(12) Uiso 0.50 1 calc PR G 2
H60C H 0.6474 0.3232 0.1560 0.0425(12) Uiso 0.50 1 calc PR H 2
N61 N 0.69760(17) 0.46633(13) 0.10218(8) 0.094(3) Uiso 0.50 1 d PR E 2
H61 H 0.7777 0.5077 0.0857 0.0425(12) Uiso 0.50 1 calc PR I 2
C62 C 0.56644(17) 0.45836(13) 0.07221(8) 0.060(2) Uiso 0.50 1 d PR E 2
H62 H 0.4789 0.4160 0.0902 0.0425(12) Uiso 0.50 1 calc PR J 2
O63 O 0.56644(17) 0.51896(13) 0.01001(8) 0.135(3) Uiso 0.50 1 d PR E 2
N70 N 0.58086(17) 0.43492(13) 0.10690(8) 0.054(3) Uiso 0.25 1 d PR K 3
H70A H 0.5290(8) 0.4642(6) 0.1324(4) 0.043 Uiso 0.25 1 d P L 3
C71 C 0.7374(8) 0.4575(6) 0.1353(4) 0.025(2) Uiso 0.25 1 d PR K 3
H71A H 0.7950 0.4458 0.0994 0.0425(12) Uiso 0.25 1 calc PR L 3
H71B H 0.7422 0.4065 0.1722 0.0425(12) Uiso 0.25 1 calc PR L 3
H71C H 0.7768 0.5349 0.1528 0.0425(12) Uiso 0.25 1 calc PR L 3
C72 C 0.5917(8) 0.4896(6) 0.0368(4) 0.025(2) Uiso 0.25 1 d PR K 3
H72A H 0.5959 0.5680 0.0420 0.0425(12) Uiso 0.25 1 calc PR L 3
H72B H 0.5058 0.4499 0.0061 0.0425(12) Uiso 0.25 1 calc PR L 3
H72C H 0.6803 0.4857 0.0179 0.0425(12) Uiso 0.25 1 calc PR L 3

loop_
_atom_site_aniso_label
_atom_site_aniso_U_11
_atom_site_aniso_U_22
_atom_site_aniso_U_33
_atom_site_aniso_U_23
_atom_site_aniso_U_13
_atom_site_aniso_U_12
S1 0.0219(4) 0.0279(4) 0.0252(4) 0.0001(3) 0.0048(3) 0.0030(3)
S2 0.0321(4) 0.0347(4) 0.0264(4) 0.0014(3) -0.0010(3) 0.0182(3)
S3 0.0305(4) 0.0293(4) 0.0256(4) 0.0076(3) 0.0079(3) 0.0142(3)
S4 0.0261(4) 0.0279(4) 0.0240(4) 0.0009(3) 0.0029(3) 0.0066(3)
N1 0.0197(12) 0.0242(12) 0.0294(13) 0.0030(10) 0.0056(10) 0.0084(10)
N2 0.0267(13) 0.0228(12) 0.0208(12) 0.0042(10) 0.0009(10) 0.0099(10)
O20 0.0242(12) 0.0443(13) 0.0447(14) 0.0073(11) -0.0002(10) 0.0069(10)
O31 0.0202(11) 0.0439(13) 0.0426(13) 0.0169(10) 0.0084(9) 0.0089(9)
O32 0.0633(15) 0.0422(13) 0.0258(12) 0.0031(10) 0.0138(11) 0.0271(11)
O41 0.0400(12) 0.0302(11) 0.0331(12) -0.0077(9) 0.0105(10) 0.0059(9)
O42 0.0292(11) 0.0425(12) 0.0281(11) 0.0075(9) -0.0029(9) 0.0107(10)
O43 0.0308(12) 0.0378(12) 0.0441(13) 0.0097(10) -0.0027(10) 0.0170(10)
C1 0.0220(15) 0.0379(17) 0.0231(15) 0.0003(13) 0.0040(12) 0.0123(13)
C2 0.0337(17) 0.0345(17) 0.0259(16) -0.0009(13) -0.0007(13) 0.0163(14)
C3 0.0274(16) 0.0237(14) 0.0229(15) 0.0000(12) 0.0006(12) 0.0128(12)
C4 0.0237(16) 0.0249(15) 0.0302(17) -0.0039(12) -0.0009(13) 0.0113(12)
C5 0.0241(16) 0.0266(15) 0.0266(16) -0.0003(12) 0.0043(13) 0.0100(12)
C6 0.0236(15) 0.0200(14) 0.0254(15) -0.0004(11) 0.0022(12) 0.0093(12)
C7 0.0212(15) 0.0233(14) 0.0288(16) -0.0038(12) -0.0001(12) 0.0079(12)
C8 0.0250(15) 0.0211(14) 0.0236(15) 0.0008(11) 0.0022(12) 0.0118(12)
C9 0.0275(16) 0.0274(15) 0.0297(17) 0.0015(13) 0.0034(13) 0.0127(13)
C10 0.0279(16) 0.0229(14) 0.0286(16) 0.0042(12) 0.0056(13) 0.0105(12)
C11 0.0258(16) 0.0255(15) 0.0241(15) 0.0038(12) 0.0027(12) 0.0101(12)
C12 0.0262(16) 0.0271(15) 0.0248(16) 0.0029(12) 0.0042(12) 0.0081(12)
C13 0.0267(16) 0.0278(15) 0.0246(16) 0.0068(12) -0.0022(13) 0.0059(13)
C14 0.0252(16) 0.0236(14) 0.0171(14) 0.0009(11) 0.0002(12) 0.0066(12)
C15 0.0202(15) 0.0310(15) 0.0246(15) 0.0034(12) 0.0013(12) 0.0108(12)
C16 0.0235(16) 0.0282(15) 0.0213(15) 0.0011(12) 0.0039(12) 0.0082(12)
C17 0.0268(16) 0.0238(14) 0.0186(14) 0.0032(11) 0.0019(12) 0.0077(12)
C18 0.0212(15) 0.0229(14) 0.0180(14) -0.0022(11) 0.0015(11) 0.0071(12)
C19 0.0208(15) 0.0228(14) 0.0183(14) -0.0021(11) 0.0023(12) 0.0047(11)
C20 0.0260(17) 0.0377(17) 0.0305(17) -0.0025(14) -0.0025(14) 0.0109(14)
C21 0.0243(16) 0.0308(16) 0.0246(16) -0.0001(12) 0.0022(13) 0.0086(13)
C22 0.051(2) 0.0404(19) 0.0314(18) -0.0030(15) 0.0013(16) 0.0042(16)
C23 0.0321(18) 0.0459(19) 0.0308(18) 0.0089(15) 0.0033(14) 0.0095(15)
C24 0.040(2) 0.070(2) 0.039(2) 0.0129(18) 0.0033(16) 0.0314(19)
C25 0.0213(15) 0.0229(14) 0.0269(16) 0.0007(12) 0.0006(12) 0.0048(12)
C26 0.0282(16) 0.0273(15) 0.0311(17) 0.0045(13) 0.0053(13) 0.0117(13)
C27 0.0333(17) 0.0331(16) 0.0312(17) 0.0004(13) 0.0104(14) 0.0139(14)
C28 0.0396(18) 0.0268(16) 0.0319(17) 0.0037(13) 0.0102(14) 0.0077(14)
C29 0.0407(19) 0.0356(17) 0.0331(18) 0.0106(14) 0.0031(15) 0.0174(15)
C30 0.0309(17) 0.0373(17) 0.0361(18) 0.0036(14) 0.0040(14) 0.0187(14)
C31 0.059(2) 0.049(2) 0.049(2) 0.0206(17) 0.0246(18) 0.0206(18)
C32 0.0248(15) 0.0244(14) 0.0287(16) 0.0067(12) 0.0057(13) 0.0137(12)
C33 0.0236(15) 0.0249(15) 0.0279(16) 0.0067(12) -0.0005(12) 0.0077(12)
C34 0.0314(17) 0.0303(16) 0.0256(16) 0.0072(13) 0.0028(13) 0.0146(13)
C35 0.0331(17) 0.0242(15) 0.0367(18) 0.0063(13) 0.0108(14) 0.0142(13)
C36 0.0307(17) 0.0234(15) 0.0391(19) 0.0006(13) 0.0036(14) 0.0094(13)
C37 0.0315(17) 0.0273(15) 0.0282(16) 0.0013(13) -0.0008(13) 0.0138(13)
C38 0.0426(19) 0.0301(17) 0.0391(19) 0.0097(14) 0.0162(15) 0.0101(14)
C39 0.0222(16) 0.0460(19) 0.0305(17) 0.0131(14) 0.0055(13) 0.0078(14)
C40A 0.032(3) 0.057(3) 0.043(3) 0.003(2) 0.001(2) -0.010(2)
C41A 0.035(3) 0.068(3) 0.046(3) 0.021(2) 0.017(2) 0.028(2)
C42A 0.026(2) 0.057(3) 0.054(3) 0.028(2) 0.013(2) 0.011(2)
C40B 0.042(7) 0.038(7) 0.054(8) 0.010(6) 0.009(6) 0.012(5)
C41B 0.037(7) 0.053(8) 0.050(7) 0.009(6) 0.017(6) 0.010(6)
C42B 0.017(6) 0.049(7) 0.041(7) 0.012(6) 0.008(5) 0.006(5)
C43 0.0240(16) 0.0313(16) 0.0233(16) -0.0020(13) 0.0003(12) 0.0136(13)

loop_
_atom_type_symbol
_atom_type_description
_atom_type_scat_dispersion_real
_atom_type_scat_dispersion_imag
_atom_type_scat_source
C C 0.0033 0.0016 'International Tables Vol C Tables 4.2.6.8 and 6.1.1.4'
H H 0.0000 0.0000 'International Tables Vol C Tables 4.2.6.8 and 6.1.1.4'
N N 0.0061 0.0033 'International Tables Vol C Tables 4.2.6.8 and 6.1.1.4'
O O 0.0106 0.0060 'International Tables Vol C Tables 4.2.6.8 and 6.1.1.4'
S S 0.1246 0.1234 'International Tables Vol C Tables 4.2.6.8 and 6.1.1.4'
Cl Cl 0.1484 0.1585 'International Tables Vol C Tables 4.2.6.8 and 6.1.1.4'

loop_
_geom_angle_atom_site_label_1
_geom_angle_atom_site_label_2
_geom_angle_atom_site_label_3
_geom_angle
_geom_angle_site_symmetry_1
_geom_angle_site_symmetry_3
_geom_angle_publ_flag
C19 S1 C1 101.15(12) . . ?
C3 S2 C2 99.06(12) . . ?
O32 S3 O31 119.58(13) . . ?
O32 S3 N2 106.74(12) . . ?
O31 S3 N2 106.70(12) . . ?
O32 S3 C32 109.18(13) . . ?
O31 S3 C32 107.43(13) . . ?
N2 S3 C32 106.50(12) . . ?
O41 S4 O42 120.79(12) . . ?
O41 S4 N1 107.20(11) . . ?
O42 S4 N1 106.48(12) . . ?
O41 S4 C25 106.68(12) . . ?
O42 S4 C25 107.10(12) . . ?
N1 S4 C25 108.06(12) . . ?
C9 N1 C10 116.8(2) . . ?
C9 N1 S4 120.81(18) . . ?
C10 N1 S4 122.37(18) . . ?
C13 N2 C12 115.1(2) . . ?
C13 N2 S3 118.92(18) . . ?
C12 N2 S3 114.46(17) . . ?
C2 C1 S1 111.62(19) . . ?
C2 C1 H1A 109.3 . . ?
S1 C1 H1A 109.3 . . ?
C2 C1 H1B 109.3 . . ?
S1 C1 H1B 109.3 . . ?
H1A C1 H1B 108.0 . . ?
C1 C2 S2 108.79(19) . . ?
C1 C2 H2A 109.9 . . ?
S2 C2 H2A 109.9 . . ?
C1 C2 H2B 109.9 . . ?
S2 C2 H2B 109.9 . . ?
H2A C2 H2B 108.3 . . ?
C4 C3 C8 118.5(2) . . ?
C4 C3 S2 120.9(2) . . ?
C8 C3 S2 120.6(2) . . ?
C5 C4 C3 121.0(2) . . ?
C5 C4 C20 117.5(3) . . ?
C3 C4 C20 121.4(3) . . ?
C4 C5 C6 121.2(3) . . ?
C4 C5 H5 119.4 . . ?
C6 C5 H5 119.4 . . ?
C5 C6 C7 117.1(3) . . ?
C5 C6 C21 123.2(2) . . ?
C7 C6 C21 119.7(2) . . ?
C8 C7 C6 123.3(2) . . ?
C8 C7 H7 118.4 . . ?
C6 C7 H7 118.4 . . ?
C7 C8 C3 118.8(2) . . ?
C7 C8 C9 119.2(2) . . ?
C3 C8 C9 121.9(2) . . ?
N1 C9 C8 111.2(2) . . ?
N1 C9 H9A 109.4 . . ?
C8 C9 H9A 109.4 . . ?
N1 C9 H9B 109.4 . . ?
C8 C9 H9B 109.4 . . ?
H9A C9 H9B 108.0 . . ?
N1 C10 C11 116.0(2) . . ?
N1 C10 H10A 108.3 . . ?
C11 C10 H10A 108.3 . . ?
N1 C10 H10B 108.3 . . ?
C11 C10 H10B 108.3 . . ?
H10A C10 H10B 107.4 . . ?
C12 C11 C10 106.3(2) . . ?
C12 C11 H11A 110.5 . . ?
C10 C11 H11A 110.5 . . ?
C12 C11 H11B 110.5 . . ?
C10 C11 H11B 110.5 . . ?
H11A C11 H11B 108.7 . . ?
N2 C12 C11 115.2(2) . . ?
N2 C12 H12A 108.5 . . ?
C11 C12 H12A 108.5 . . ?
N2 C12 H12B 108.5 . . ?
C11 C12 H12B 108.5 . . ?
H12A C12 H12B 107.5 . . ?
N2 C13 C14 111.7(2) . . ?
N2 C13 H13A 109.3 . . ?
C14 C13 H13A 109.3 . . ?
N2 C13 H13B 109.3 . . ?
C14 C13 H13B 109.3 . . ?
H13A C13 H13B 107.9 . . ?
C15 C14 C19 118.6(2) . . ?
C15 C14 C13 118.6(2) . . ?
C19 C14 C13 122.7(2) . . ?
C16 C15 C14 123.5(2) . . ?
C16 C15 H15 118.3 . . ?
C14 C15 H15 118.3 . . ?
C17 C16 C15 117.0(2) . . ?
C17 C16 C39 122.9(2) . . ?
C15 C16 C39 120.1(2) . . ?
C16 C17 C18 121.9(2) . . ?
C16 C17 H17 119.1 . . ?
C18 C17 H17 119.1 . . ?
C17 C18 C19 119.9(2) . . ?
C17 C18 C43 118.3(2) . . ?
C19 C18 C43 121.7(2) . . ?
C14 C19 C18 119.0(2) . . ?
C14 C19 S1 120.5(2) . . ?
C18 C19 S1 120.5(2) . . ?
O20 C20 C4 123.3(3) . . ?
O20 C20 H20 118.4 . . ?
C4 C20 H20 118.4 . . ?
C22 C21 C23 109.0(2) . . ?
C22 C21 C24 109.3(3) . . ?
C23 C21 C24 108.5(2) . . ?
C22 C21 C6 108.6(2) . . ?
C23 C21 C6 112.3(2) . . ?
C24 C21 C6 109.2(2) . . ?
C21 C22 H22A 109.5 . . ?
C21 C22 H22B 109.5 . . ?
H22A C22 H22B 109.5 . . ?
C21 C22 H22C 109.5 . . ?
H22A C22 H22C 109.5 . . ?
H22B C22 H22C 109.5 . . ?
C21 C23 H23A 109.5 . . ?
C21 C23 H23B 109.5 . . ?
H23A C23 H23B 109.5 . . ?
C21 C23 H23C 109.5 . . ?
H23A C23 H23C 109.5 . . ?
H23B C23 H23C 109.5 . . ?
C21 C24 H24A 109.5 . . ?
C21 C24 H24B 109.5 . . ?
H24A C24 H24B 109.5 . . ?
C21 C24 H24C 109.5 . . ?
H24A C24 H24C 109.5 . . ?
H24B C24 H24C 109.5 . . ?
C30 C25 C26 120.2(3) . . ?
C30 C25 S4 119.9(2) . . ?
C26 C25 S4 119.7(2) . . ?
C27 C26 C25 118.9(3) . . ?
C27 C26 H26 120.5 . . ?
C25 C26 H26 120.5 . . ?
C28 C27 C26 122.2(3) . . ?
C28 C27 H27 118.9 . . ?
C26 C27 H27 118.9 . . ?
C27 C28 C29 117.9(3) . . ?
C27 C28 C31 121.0(3) . . ?
C29 C28 C31 121.1(3) . . ?
C28 C29 C30 121.1(3) . . ?
C28 C29 H29 119.5 . . ?
C30 C29 H29 119.5 . . ?
C25 C30 C29 119.6(3) . . ?
C25 C30 H30 120.2 . . ?
C29 C30 H30 120.2 . . ?
C28 C31 H31A 109.5 . . ?
C28 C31 H31B 109.5 . . ?
H31A C31 H31B 109.5 . . ?
C28 C31 H31C 109.5 . . ?
H31A C31 H31C 109.5 . . ?
H31B C31 H31C 109.5 . . ?
C33 C32 C37 120.9(2) . . ?
C33 C32 S3 119.5(2) . . ?
C37 C32 S3 119.6(2) . . ?
C34 C33 C32 119.4(3) . . ?
C34 C33 H33 120.3 . . ?
C32 C33 H33 120.3 . . ?
C33 C34 C35 121.1(3) . . ?
C33 C34 H34 119.5 . . ?
C35 C34 H34 119.5 . . ?
C36 C35 C34 118.2(3) . . ?
C36 C35 C38 122.2(3) . . ?
C34 C35 C38 119.7(3) . . ?
C35 C36 C37 121.8(3) . . ?
C35 C36 H36 119.1 . . ?
C37 C36 H36 119.1 . . ?
C36 C37 C32 118.6(3) . . ?
C36 C37 H37 120.7 . . ?
C32 C37 H37 120.7 . . ?
C35 C38 H38A 109.5 . . ?
C35 C38 H38B 109.5 . . ?
H38A C38 H38B 109.5 . . ?
C35 C38 H38C 109.5 . . ?
H38A C38 H38C 109.5 . . ?
H38B C38 H38C 109.5 . . ?
C41B C39 C42B 115.4(8) . . ?
C40A C39 C42A 110.0(3) . . ?
C41B C39 C16 108.9(6) . . ?
C42B C39 C16 114.1(5) . . ?
C40A C39 C16 109.7(3) . . ?
C42A C39 C16 112.6(3) . . ?
C40A C39 C41A 109.6(3) . . ?
C42A C39 C41A 105.8(3) . . ?
C16 C39 C41A 109.0(3) . . ?
C41B C39 C40B 110.9(8) . . ?
C42B C39 C40B 101.1(8) . . ?
C16 C39 C40B 105.9(5) . . ?
C39 C40A H40A 109.5 . . ?
C39 C40A H40B 109.5 . . ?
C39 C40A H40C 109.5 . . ?
C39 C41A H41A 109.5 . . ?
C39 C41A H41B 109.5 . . ?
C39 C41A H41C 109.5 . . ?
C39 C42A H42A 109.5 . . ?
C39 C42A H42B 109.5 . . ?
C39 C42A H42C 109.5 . . ?
C39 C40B H40D 109.5 . . ?
C39 C40B H40E 109.5 . . ?
H40D C40B H40E 109.5 . . ?
C39 C40B H40F 109.5 . . ?
H40D C40B H40F 109.5 . . ?
H40E C40B H40F 109.5 . . ?
C39 C41B H41D 109.5 . . ?
C39 C41B H41E 109.5 . . ?
H41D C41B H41E 109.5 . . ?
C39 C41B H41F 109.5 . . ?
H41D C41B H41F 109.5 . . ?
H41E C41B H41F 109.5 . . ?
C39 C42B H42D 109.5 . . ?
C39 C42B H42E 109.5 . . ?
H42D C42B H42E 109.5 . . ?
C39 C42B H42F 109.5 . . ?
H42D C42B H42F 109.5 . . ?
H42E C42B H42F 109.5 . . ?
O43 C43 C18 122.34(18) . . ?
O43 C43 H43 118.8 . . ?
C18 C43 H43 118.8 . . ?
Cl1 C50 Cl2 111.9 . . ?
Cl1 C50 H50A 109.2 . . ?
Cl2 C50 H50A 109.2 . . ?
Cl1 C50 H50B 109.2 . . ?
Cl2 C50 H50B 109.2 . . ?
H50A C50 H50B 107.9 . . ?
N61 C60 H60A 109.5 . . ?
N61 C60 H60B 109.5 . . ?
H60A C60 H60B 109.5 . . ?
N61 C60 H60C 109.5 . . ?
H60A C60 H60C 109.5 . . ?
H60B C60 H60C 109.5 . . ?
C62 N61 C60 117.0 . . ?
C62 N61 H61 121.5 . . ?
C60 N61 H61 121.5 . . ?
N61 C62 O63 115.0 . . ?
N61 C62 H62 122.5 . . ?
O63 C62 H62 122.5 . . ?
C71 N70 C72 104.2(5) . . ?
C71 N70 H70A 113.7(7) . . ?
C72 N70 H70A 109.9(7) . . ?

loop_
_geom_bond_atom_site_label_1
_geom_bond_atom_site_label_2
_geom_bond_distance
_geom_bond_site_symmetry_2
_geom_bond_publ_flag
S1 C19 1.792(3) . ?
S1 C1 1.819(3) . ?
S2 C3 1.789(3) . ?
S2 C2 1.830(3) . ?
S3 O32 1.428(2) . ?
S3 O31 1.432(2) . ?
S3 N2 1.641(2) . ?
S3 C32 1.772(3) . ?
S4 O41 1.430(2) . ?
S4 O42 1.437(2) . ?
S4 N1 1.620(2) . ?
S4 C25 1.767(3) . ?
N1 C9 1.458(3) . ?
N1 C10 1.466(3) . ?
N2 C13 1.464(3) . ?
N2 C12 1.482(3) . ?
O20 C20 1.219(3) . ?
O43 C43 1.218(2) . ?
C1 C2 1.521(4) . ?
C1 H1A 0.9900 . ?
C1 H1B 0.9900 . ?
C2 H2A 0.9900 . ?
C2 H2B 0.9900 . ?
C3 C4 1.405(4) . ?
C3 C8 1.413(4) . ?
C4 C5 1.390(4) . ?
C4 C20 1.484(4) . ?
C5 C6 1.395(4) . ?
C5 H5 0.9500 . ?
C6 C7 1.398(4) . ?
C6 C21 1.530(4) . ?
C7 C8 1.386(4) . ?
C7 H7 0.9500 . ?
C8 C9 1.531(4) . ?
C9 H9A 0.9900 . ?
C9 H9B 0.9900 . ?
C10 C11 1.529(4) . ?
C10 H10A 0.9900 . ?
C10 H10B 0.9900 . ?
C11 C12 1.516(4) . ?
C11 H11A 0.9900 . ?
C11 H11B 0.9900 . ?
C12 H12A 0.9900 . ?
C12 H12B 0.9900 . ?
C13 C14 1.524(3) . ?
C13 H13A 0.9900 . ?
C13 H13B 0.9900 . ?
C14 C15 1.395(3) . ?
C14 C19 1.403(4) . ?
C15 C16 1.391(4) . ?
C15 H15 0.9500 . ?
C16 C17 1.385(4) . ?
C16 C39 1.530(4) . ?
C17 C18 1.400(3) . ?
C17 H17 0.9500 . ?
C18 C19 1.411(4) . ?
C18 C43 1.487(3) . ?
C20 H20 0.9500 . ?
C21 C22 1.521(4) . ?
C21 C23 1.523(4) . ?
C21 C24 1.529(4) . ?
C22 H22A 0.9800 . ?
C22 H22B 0.9800 . ?
C22 H22C 0.9800 . ?
C23 H23A 0.9800 . ?
C23 H23B 0.9800 . ?
C23 H23C 0.9800 . ?
C24 H24A 0.9800 . ?
C24 H24B 0.9800 . ?
C24 H24C 0.9800 . ?
C25 C30 1.380(4) . ?
C25 C26 1.389(4) . ?
C26 C27 1.386(4) . ?
C26 H26 0.9500 . ?
C27 C28 1.378(4) . ?
C27 H27 0.9500 . ?
C28 C29 1.389(4) . ?
C28 C31 1.500(4) . ?
C29 C30 1.394(4) . ?
C29 H29 0.9500 . ?
C30 H30 0.9500 . ?
C31 H31A 0.9800 . ?
C31 H31B 0.9800 . ?
C31 H31C 0.9800 . ?
C32 C33 1.387(4) . ?
C32 C37 1.390(4) . ?
C33 C34 1.380(4) . ?
C33 H33 0.9500 . ?
C34 C35 1.400(4) . ?
C34 H34 0.9500 . ?
C35 C36 1.387(4) . ?
C35 C38 1.499(4) . ?
C36 C37 1.387(4) . ?
C36 H36 0.9500 . ?
C37 H37 0.9500 . ?
C38 H38A 0.9800 . ?
C38 H38B 0.9800 . ?
C38 H38C 0.9800 . ?
C39 C41B 1.402(14) . ?
C39 C42B 1.487(13) . ?
C39 C40A 1.509(5) . ?
C39 C42A 1.529(5) . ?
C39 C41A 1.563(5) . ?
C39 C40B 1.681(13) . ?
C40A H40A 0.9800 . ?
C40A H40B 0.9800 . ?
C40A H40C 0.9800 . ?
C41A H41A 0.9800 . ?
C41A H41B 0.9800 . ?
C41A H41C 0.9800 . ?
C42A H42A 0.9800 . ?
C42A H42B 0.9800 . ?
C42A H42C 0.9800 . ?
C40B H40D 0.9800 . ?
C40B H40E 0.9800 . ?
C40B H40F 0.9800 . ?
C41B H41D 0.9800 . ?
C41B H41E 0.9800 . ?
C41B H41F 0.9800 . ?
C42B H42D 0.9800 . ?
C42B H42E 0.9800 . ?
C42B H42F 0.9800 . ?
C43 H43 0.9500 . ?
Cl1 C50 1.7723 . ?
Cl2 C50 1.7880 . ?
Cl2 H70A 1.347(8) . ?
C50 H50A 0.9900 . ?
C50 H50B 0.9900 . ?
C60 N61 1.4941 . ?
C60 H60A 0.9800 . ?
C60 H60B 0.9800 . ?
C60 H60C 0.9800 . ?
N61 C62 1.3245 . ?
N61 H61 0.8800 . ?
C62 O63 1.4479 . ?
C62 H62 0.9500 . ?
C62 H70A 1.284(8) . ?
N70 C71 1.505(8) . ?
N70 C72 1.546(8) . ?
N70 H70A 0.895(8) . ?
C71 H71A 0.9800 . ?
C71 H71B 0.9800 . ?
C71 H71C 0.9800 . ?
C72 H72A 0.9800 . ?
C72 H72B 0.9800 . ?
C72 H72C 0.9800 . ?

loop_
_geom_torsion_atom_site_label_1
_geom_torsion_atom_site_label_2
_geom_torsion_atom_site_label_3
_geom_torsion_atom_site_label_4
_geom_torsion
_geom_torsion_site_symmetry_1
_geom_torsion_site_symmetry_2
_geom_torsion_site_symmetry_3
_geom_torsion_site_symmetry_4
_geom_torsion_publ_flag
O41 S4 N1 C9 -32.6(2) . . . . ?
O42 S4 N1 C9 -163.16(19) . . . . ?
C25 S4 N1 C9 82.1(2) . . . . ?
O41 S4 N1 C10 149.4(2) . . . . ?
O42 S4 N1 C10 18.8(2) . . . . ?
C25 S4 N1 C10 -96.0(2) . . . . ?
O32 S3 N2 C13 -32.8(2) . . . . ?
O31 S3 N2 C13 -161.74(18) . . . . ?
C32 S3 N2 C13 83.7(2) . . . . ?
O32 S3 N2 C12 -174.38(17) . . . . ?
O31 S3 N2 C12 56.7(2) . . . . ?
C32 S3 N2 C12 -57.8(2) . . . . ?
C19 S1 C1 C2 82.2(2) . . . . ?
S1 C1 C2 S2 -169.81(14) . . . . ?
C3 S2 C2 C1 -168.4(2) . . . . ?
C2 S2 C3 C4 93.8(2) . . . . ?
C2 S2 C3 C8 -86.0(2) . . . . ?
C8 C3 C4 C5 0.9(4) . . . . ?
S2 C3 C4 C5 -179.0(2) . . . . ?
C8 C3 C4 C20 178.6(2) . . . . ?
S2 C3 C4 C20 -1.3(4) . . . . ?
C3 C4 C5 C6 -0.2(4) . . . . ?
C20 C4 C5 C6 -178.0(2) . . . . ?
C4 C5 C6 C7 -0.8(4) . . . . ?
C4 C5 C6 C21 178.0(2) . . . . ?
C5 C6 C7 C8 1.1(4) . . . . ?
C21 C6 C7 C8 -177.8(2) . . . . ?
C6 C7 C8 C3 -0.4(4) . . . . ?
C6 C7 C8 C9 179.0(2) . . . . ?
C4 C3 C8 C7 -0.6(4) . . . . ?
S2 C3 C8 C7 179.3(2) . . . . ?
C4 C3 C8 C9 -179.9(2) . . . . ?
S2 C3 C8 C9 -0.1(3) . . . . ?
C10 N1 C9 C8 -64.7(3) . . . . ?
S4 N1 C9 C8 117.2(2) . . . . ?
C7 C8 C9 N1 -35.2(3) . . . . ?
C3 C8 C9 N1 144.1(2) . . . . ?
C9 N1 C10 C11 -80.2(3) . . . . ?
S4 N1 C10 C11 97.9(3) . . . . ?
N1 C10 C11 C12 172.2(2) . . . . ?
C13 N2 C12 C11 80.9(3) . . . . ?
S3 N2 C12 C11 -136.0(2) . . . . ?
C10 C11 C12 N2 -178.9(2) . . . . ?
C12 N2 C13 C14 -90.2(3) . . . . ?
S3 N2 C13 C14 128.4(2) . . . . ?
N2 C13 C14 C15 -32.9(3) . . . . ?
N2 C13 C14 C19 150.4(2) . . . . ?
C19 C14 C15 C16 -0.9(4) . . . . ?
C13 C14 C15 C16 -177.7(2) . . . . ?
C14 C15 C16 C17 2.5(4) . . . . ?
C14 C15 C16 C39 -178.0(3) . . . . ?
C15 C16 C17 C18 -0.6(4) . . . . ?
C39 C16 C17 C18 179.9(3) . . . . ?
C16 C17 C18 C19 -2.8(4) . . . . ?
C16 C17 C18 C43 173.7(2) . . . . ?
C15 C14 C19 C18 -2.6(4) . . . . ?
C13 C14 C19 C18 174.1(2) . . . . ?
C15 C14 C19 S1 179.7(2) . . . . ?
C13 C14 C19 S1 -3.6(4) . . . . ?
C17 C18 C19 C14 4.4(4) . . . . ?
C43 C18 C19 C14 -171.9(2) . . . . ?
C17 C18 C19 S1 -177.87(19) . . . . ?
C43 C18 C19 S1 5.8(3) . . . . ?
C1 S1 C19 C14 -116.6(2) . . . . ?
C1 S1 C19 C18 65.8(2) . . . . ?
C5 C4 C20 O20 5.6(4) . . . . ?
C3 C4 C20 O20 -172.1(3) . . . . ?
C5 C6 C21 C22 117.2(3) . . . . ?
C7 C6 C21 C22 -64.0(3) . . . . ?
C5 C6 C21 C23 -3.4(4) . . . . ?
C7 C6 C21 C23 175.4(2) . . . . ?
C5 C6 C21 C24 -123.8(3) . . . . ?
C7 C6 C21 C24 55.0(3) . . . . ?
O41 S4 C25 C30 29.9(3) . . . . ?
O42 S4 C25 C30 160.5(2) . . . . ?
N1 S4 C25 C30 -85.1(2) . . . . ?
O41 S4 C25 C26 -146.6(2) . . . . ?
O42 S4 C25 C26 -15.9(3) . . . . ?
N1 S4 C25 C26 98.5(2) . . . . ?
C30 C25 C26 C27 -0.8(4) . . . . ?
S4 C25 C26 C27 175.6(2) . . . . ?
C25 C26 C27 C28 -0.6(4) . . . . ?
C26 C27 C28 C29 1.7(5) . . . . ?
C26 C27 C28 C31 -177.7(3) . . . . ?
C27 C28 C29 C30 -1.5(5) . . . . ?
C31 C28 C29 C30 177.9(3) . . . . ?
C26 C25 C30 C29 1.0(4) . . . . ?
S4 C25 C30 C29 -175.5(2) . . . . ?
C28 C29 C30 C25 0.2(5) . . . . ?
O32 S3 C32 C33 -153.4(2) . . . . ?
O31 S3 C32 C33 -22.3(3) . . . . ?
N2 S3 C32 C33 91.7(2) . . . . ?
O32 S3 C32 C37 30.2(2) . . . . ?
O31 S3 C32 C37 161.3(2) . . . . ?
N2 S3 C32 C37 -84.7(2) . . . . ?
C37 C32 C33 C34 -1.2(4) . . . . ?
S3 C32 C33 C34 -177.6(2) . . . . ?
C32 C33 C34 C35 0.9(4) . . . . ?
C33 C34 C35 C36 -0.4(4) . . . . ?
C33 C34 C35 C38 179.3(3) . . . . ?
C34 C35 C36 C37 0.0(4) . . . . ?
C38 C35 C36 C37 -179.6(3) . . . . ?
C35 C36 C37 C32 -0.3(4) . . . . ?
C33 C32 C37 C36 0.9(4) . . . . ?
S3 C32 C37 C36 177.3(2) . . . . ?
C17 C16 C39 C41B 63.8(8) . . . . ?
C15 C16 C39 C41B -115.7(7) . . . . ?
C17 C16 C39 C42B -165.7(7) . . . . ?
C15 C16 C39 C42B 14.8(8) . . . . ?
C17 C16 C39 C40A -120.4(4) . . . . ?
C15 C16 C39 C40A 60.2(4) . . . . ?
C17 C16 C39 C42A 2.5(4) . . . . ?
C15 C16 C39 C42A -177.0(3) . . . . ?
C17 C16 C39 C41A 119.6(3) . . . . ?
C15 C16 C39 C41A -59.8(4) . . . . ?
C17 C16 C39 C40B -55.5(6) . . . . ?
C15 C16 C39 C40B 125.0(6) . . . . ?
C17 C18 C43 O43 8.9(3) . . . . ?
C19 C18 C43 O43 -174.7(2) . . . . ?
C60 N61 C62 O63 -177.9 . . . . ?
